data_7228513
loop_
_publ_author_name
'Benniston, A. C.'
'Melnic, Silvia'
'Waddell, Paul G.'
'Sova, Sergiu'

_publ_section_title
;
 Evolution of Manganese-Calcium Cluster Structures based on Nitrogen and
 Oxygen Donor Ligands
;
_journal_name_full CrystEngComm
_journal_paper_doi 10.1039/C7CE00931C
_journal_year 2017
_chemical_formula_moiety '2(C78 H78 Ca2 Mn6 N6 O27), 8(Cl O4), 13(H2 O)'
_chemical_formula_sum 'C156 H182 Ca4 Cl8 Mn12 N12 O99'
_chemical_formula_weight 4912.33
_space_group_crystal_system monoclinic
_space_group_IT_number 15
_space_group_name_Hall '-C 2yc'
_space_group_name_H-M_alt 'C 1 2/c 1'
_symmetry_space_group_name_Hall '-C 2yc'
_symmetry_space_group_name_H-M 'C 1 2/c 1'
_atom_sites_solution_hydrogens mixed
_atom_sites_solution_primary direct
_audit_creation_date 2015-10-28
_audit_creation_method
;
Olex2 1.2
(compiled 2015.01.26 svn.r3151 for OlexSys, GUI svn.r4998)
;
_audit_update_record
;
2017-05-15 deposited with the CCDC.
2017-06-16 downloaded from the CCDC.
;
_cell_angle_alpha 90
_cell_angle_beta 107.2590(14)
_cell_angle_gamma 90
_cell_formula_units_Z 2
_cell_length_a 25.8236(3)
_cell_length_b 14.88011(20)
_cell_length_c 27.1462(4)
_cell_measurement_reflns_used 9505
_cell_measurement_temperature 150.0(2)
_cell_measurement_theta_max 65.7480
_cell_measurement_theta_min 3.3750
_cell_volume 9961.5(2)
_computing_cell_refinement
;
CrysAlisPro, Agilent Technologies,
Version 1.171.36.32 (release 02-08-2013 CrysAlis171 .NET)
(compiled Aug  2 2013,16:46:58)
;
_computing_data_collection
;
CrysAlisPro, Agilent Technologies,
Version 1.171.36.32 (release 02-08-2013 CrysAlis171 .NET)
(compiled Aug  2 2013,16:46:58)
;
_computing_data_reduction
;
CrysAlisPro, Agilent Technologies,
Version 1.171.36.32 (release 02-08-2013 CrysAlis171 .NET)
(compiled Aug  2 2013,16:46:58)
;
_computing_molecular_graphics 'Olex2 (Dolomanov et al., 2009)'
_computing_publication_material 'Olex2 (Dolomanov et al., 2009)'
_computing_structure_refinement 'XL (Sheldrick, 2008)'
_computing_structure_solution 'XT (Sheldrick, 2015)'
_diffrn_ambient_temperature 150.0(2)
_diffrn_detector_area_resol_mean 10.3968
_diffrn_measured_fraction_theta_full 0.996
_diffrn_measured_fraction_theta_max 0.991
_diffrn_measurement_details
;
#__ type_ start__ end____ width___ exp.time_
  1 omega   30.00  108.00   1.0000    7.0000
omega____ theta____ kappa____ phi______ frames
    -       41.4655   38.0000 -120.0000 78

#__ type_ start__ end____ width___ exp.time_
  2 omega   19.00  114.00   1.0000    7.0000
omega____ theta____ kappa____ phi______ frames
    -       41.4655   38.0000  -30.0000 95

#__ type_ start__ end____ width___ exp.time_
  3 omega   16.00   41.00   1.0000   28.0000
omega____ theta____ kappa____ phi______ frames
    -       93.5000  -30.0000  -30.0000 25

#__ type_ start__ end____ width___ exp.time_
  4 omega   24.00   96.00   1.0000   28.0000
omega____ theta____ kappa____ phi______ frames
    -       93.5000 -125.0000   30.0000 72

#__ type_ start__ end____ width___ exp.time_
  5 omega    9.00   35.00   1.0000   28.0000
omega____ theta____ kappa____ phi______ frames
    -       93.5000  -94.0000   60.0000 26

#__ type_ start__ end____ width___ exp.time_
  6 omega   70.00   95.00   1.0000   28.0000
omega____ theta____ kappa____ phi______ frames
    -       93.5000 -125.0000  150.0000 25

#__ type_ start__ end____ width___ exp.time_
  7 omega   31.00   77.00   1.0000   28.0000
omega____ theta____ kappa____ phi______ frames
    -       93.5000  -45.0000 -120.0000 46

#__ type_ start__ end____ width___ exp.time_
  8 omega   40.00   84.00   1.0000   28.0000
omega____ theta____ kappa____ phi______ frames
    -       93.5000 -125.0000  -60.0000 44

#__ type_ start__ end____ width___ exp.time_
  9 omega   13.00   66.00   1.0000   28.0000
omega____ theta____ kappa____ phi______ frames
    -       93.5000  -94.0000   90.0000 53

#__ type_ start__ end____ width___ exp.time_
 10 omega   15.00   81.00   1.0000   28.0000
omega____ theta____ kappa____ phi______ frames
    -       93.5000  -94.0000  -60.0000 66

#__ type_ start__ end____ width___ exp.time_
 11 omega   86.00  155.00   1.0000   28.0000
omega____ theta____ kappa____ phi______ frames
    -       93.5000   86.0000  -15.0000 69

#__ type_ start__ end____ width___ exp.time_
 12 omega   20.00   56.00   1.0000   28.0000
omega____ theta____ kappa____ phi______ frames
    -       93.5000 -125.0000  150.0000 36

#__ type_ start__ end____ width___ exp.time_
 13 omega   53.00  114.00   1.0000   28.0000
omega____ theta____ kappa____ phi______ frames
    -       93.5000  -61.0000  120.0000 61

#__ type_ start__ end____ width___ exp.time_
 14 omega   18.00   69.00   1.0000   28.0000
omega____ theta____ kappa____ phi______ frames
    -       93.5000  -30.0000  120.0000 51

#__ type_ start__ end____ width___ exp.time_
 15 omega   16.00   67.00   1.0000   28.0000
omega____ theta____ kappa____ phi______ frames
    -       93.5000  -94.0000  150.0000 51

#__ type_ start__ end____ width___ exp.time_
 16 omega   85.00  125.00   1.0000   28.0000
omega____ theta____ kappa____ phi______ frames
    -       93.5000  -77.0000 -150.0000 40

#__ type_ start__ end____ width___ exp.time_
 17 omega  140.00  166.00   1.0000   28.0000
omega____ theta____ kappa____ phi______ frames
    -       93.5000   45.0000  -60.0000 26

#__ type_ start__ end____ width___ exp.time_
 18 omega   19.00   69.00   1.0000   28.0000
omega____ theta____ kappa____ phi______ frames
    -       93.5000  -30.0000  -90.0000 50

#__ type_ start__ end____ width___ exp.time_
 19 omega -115.00  -12.00   1.0000    7.0000
omega____ theta____ kappa____ phi______ frames
    -      -41.4655  -57.0000   90.0000 103

#__ type_ start__ end____ width___ exp.time_
 20 omega -102.00  -22.00   1.0000    7.0000
omega____ theta____ kappa____ phi______ frames
    -      -41.4655  131.0000 -130.0000 80

#__ type_ start__ end____ width___ exp.time_
 21 omega   12.00  115.00   1.0000    7.0000
omega____ theta____ kappa____ phi______ frames
    -       41.4655   57.0000   30.0000 103

#__ type_ start__ end____ width___ exp.time_
 22 omega   63.00  114.00   1.0000   28.0000
omega____ theta____ kappa____ phi______ frames
    -       93.5000   30.0000  -90.0000 51
;
_diffrn_measurement_device_type 'Xcalibur, Atlas, Gemini ultra'
_diffrn_measurement_method '\w scans'
_diffrn_orient_matrix_UB_11 0.0127921000
_diffrn_orient_matrix_UB_12 -0.0239640000
_diffrn_orient_matrix_UB_13 0.0575769000
_diffrn_orient_matrix_UB_21 0.0313587000
_diffrn_orient_matrix_UB_22 0.0889114000
_diffrn_orient_matrix_UB_23 0.0146187000
_diffrn_orient_matrix_UB_31 -0.0525028000
_diffrn_orient_matrix_UB_32 0.0472624000
_diffrn_orient_matrix_UB_33 0.0017885000
_diffrn_radiation_monochromator mirror
_diffrn_radiation_type CuK\a
_diffrn_radiation_wavelength 1.54184
_diffrn_reflns_av_R_equivalents 0.0752
_diffrn_reflns_av_unetI/netI 0.0556
_diffrn_reflns_Laue_measured_fraction_full 0.996
_diffrn_reflns_Laue_measured_fraction_max 0.991
_diffrn_reflns_limit_h_max 23
_diffrn_reflns_limit_h_min -30
_diffrn_reflns_limit_k_max 17
_diffrn_reflns_limit_k_min -15
_diffrn_reflns_limit_l_max 32
_diffrn_reflns_limit_l_min -32
_diffrn_reflns_number 36746
_diffrn_reflns_point_group_measured_fraction_full 0.996
_diffrn_reflns_point_group_measured_fraction_max 0.991
_diffrn_reflns_theta_full 66.500
_diffrn_reflns_theta_max 66.896
_diffrn_reflns_theta_min 3.410
_diffrn_source 'Enhance Ultra (Cu) X-ray Source'
_exptl_absorpt_coefficient_mu 8.766
_exptl_absorpt_correction_T_max 0.676
_exptl_absorpt_correction_T_min 0.355
_exptl_absorpt_correction_type analytical
_exptl_absorpt_process_details
;
CrysAlisPro, Agilent Technologies,
Version 1.171.36.32 (release 02-08-2013 CrysAlis171 .NET)
(compiled Aug  2 2013,16:46:58)
Analytical numeric absorption correction using a multifaceted crystal
            model based on expressions derived by R.C. Clark & J.S. Reid.
(Clark, R. C. & Reid, J. S. (1995). Acta Cryst. A51, 887-897)
;
_exptl_crystal_colour red
_exptl_crystal_colour_primary red
_exptl_crystal_density_diffrn 1.638
_exptl_crystal_description plate
_exptl_crystal_F_000 5020
_exptl_crystal_size_max 0.22
_exptl_crystal_size_mid 0.08
_exptl_crystal_size_min 0.06
_refine_diff_density_max 0.455
_refine_diff_density_min -0.439
_refine_diff_density_rms 0.073
_refine_ls_extinction_method none
_refine_ls_goodness_of_fit_ref 1.053
_refine_ls_hydrogen_treatment mixed
_refine_ls_matrix_type full
_refine_ls_number_parameters 684
_refine_ls_number_reflns 8789
_refine_ls_number_restraints 1
_refine_ls_restrained_S_all 1.053
_refine_ls_R_factor_all 0.0555
_refine_ls_R_factor_gt 0.0384
_refine_ls_shift/su_max 0.002
_refine_ls_shift/su_mean 0.000
_refine_ls_structure_factor_coef Fsqd
_refine_ls_weighting_details 'w=1/[\s^2^(Fo^2^)+(0.0392P)^2^+5.9913P] where P=(Fo^2^+2Fc^2^)/3'
_refine_ls_weighting_scheme calc
_refine_ls_wR_factor_gt 0.0882
_refine_ls_wR_factor_ref 0.0991
_reflns_Friedel_coverage 0.000
_reflns_number_gt 6976
_reflns_number_total 8789
_reflns_threshold_expression 'I > 2\s(I)'
_cod_data_source_file c7ce00931c1.cif
_cod_data_source_block acb150018_fa
_cod_database_code 7228513
_shelxl_version_number 2014/6
_chemical_oxdiff_formula 'C78 H78 Ca2 Cl4 Mn6 N6 O49'
_shelx_space_group_comment
;
The symmetry employed for this shelxl refinement is uniquely defined
by the following loop, which should always be used as a source of
symmetry information in preference to the above space-group names.
They are only intended as comments.
;
_reflns_odcompleteness_completeness 99.46
_reflns_odcompleteness_iscentric 1
_reflns_odcompleteness_theta 66.49
_olex2_refinement_description
;
1. Fixed Uiso
 At 1.2 times of:
  All C(H) groups, All C(H,H) groups
 At 1.5 times of:
  All O(H,H) groups
2. Restrained distances
 O15-H15B \\sim O15-H15A
 with sigma of 0.02
3. Others
 Fixed Sof: O18(0.25) H18C(0.25) H18D(0.25)
4.a Free rotating group:
 O17(H17A,H17B), O18(H18C,H18D)
4.b Rotating group:
 O12(H12A,H12B), O13(H13A,H13B), O14(H14A,H14B)
4.c Secondary CH2 refined with riding coordinates:
 C6(H6A,H6B), C12(H12C,H12D), C18(H18A,H18B)
4.d Aromatic/amide H refined with riding coordinates:
 C2(H2), C3(H3), C4(H4), C5(H5), C8(H8), C9(H9), C10(H10), C11(H11), C14(H14),
 C15(H15), C16(H16), C17(H17), C21(H21), C22(H22), C23(H23), C24(H24), C25(H25),
  C28(H28), C29(H29), C30(H30), C31(H31), C32(H32), C35(H35), C36(H36),
 C37(H37), C38(H38), C39(H39)
;
_olex2_submission_special_instructions 'No special instructions were received'

loop_
_space_group_symop_operation_xyz
'x, y, z'
'-x, y, -z+1/2'
'x+1/2, y+1/2, z'
'-x+1/2, y+1/2, -z+1/2'
'-x, -y, -z'
'x, -y, z-1/2'
'-x+1/2, -y+1/2, -z'
'x+1/2, -y+1/2, z-1/2'

loop_
_atom_site_label
_atom_site_type_symbol
_atom_site_fract_x
_atom_site_fract_y
_atom_site_fract_z
_atom_site_U_iso_or_equiv
_atom_site_adp_type
_atom_site_occupancy
_atom_site_site_symmetry_order
_atom_site_calc_flag
_atom_site_refinement_flags_posn
_atom_site_refinement_flags_adp
_atom_site_refinement_flags_occupancy
_atom_site_disorder_assembly
_atom_site_disorder_group
Mn1 Mn 0.50565(2) 0.28016(3) 0.69371(2) 0.01467(11) Uani 1 1 d . . . . .
Mn2 Mn 0.49951(2) 0.46500(3) 0.63431(2) 0.01524(11) Uani 1 1 d . . . . .
Mn3 Mn 0.50323(2) 0.64861(3) 0.69269(2) 0.01586(12) Uani 1 1 d . . . . .
Ca1 Ca 0.57169(2) 0.46330(4) 0.77163(2) 0.01724(13) Uani 1 1 d . . . . .
Cl1 Cl 0.74668(3) 0.68758(6) 0.81718(3) 0.03027(19) Uani 1 1 d . . . . .
Cl2 Cl 0.85286(4) 0.43774(7) 1.00264(4) 0.0520(3) Uani 1 1 d . . . . .
O1 O 0.55915(7) 0.36411(14) 0.68650(8) 0.0175(4) Uani 1 1 d . . . . .
O2 O 0.44612(7) 0.38451(14) 0.64527(7) 0.0174(4) Uani 1 1 d . . . . .
O3 O 0.55599(8) 0.65363(14) 0.75960(8) 0.0195(4) Uani 1 1 d . . . . .
O4 O 0.44527(8) 0.19648(14) 0.68243(8) 0.0204(5) Uani 1 1 d . . . . .
O5 O 0.43576(8) 0.18532(14) 0.76164(8) 0.0222(5) Uani 1 1 d . . . . .
O6 O 0.56174(8) 0.51698(14) 0.61860(8) 0.0198(4) Uani 1 1 d . . . . .
O7 O 0.56524(9) 0.65364(15) 0.65359(9) 0.0256(5) Uani 1 1 d . . . . .
O8 O 0.43951(8) 0.55123(14) 0.58340(8) 0.0210(5) Uani 1 1 d . . . . .
O9 O 0.44176(8) 0.67227(14) 0.63275(8) 0.0213(5) Uani 1 1 d . . . . .
O10 O 0.5000 0.34506(19) 0.7500 0.0167(6) Uani 1 2 d S T P . .
O11 O 0.50175(8) 0.52469(14) 0.69505(7) 0.0179(4) Uani 1 1 d . . . . .
O12 O 0.63968(8) 0.34424(15) 0.80168(9) 0.0252(5) Uani 1 1 d . . . . .
H12A H 0.6550 0.3472 0.8355 0.038 Uiso 1 1 d GR . . . .
H12B H 0.6659 0.3489 0.7870 0.038 Uiso 1 1 d GR . . . .
O13 O 0.64431(8) 0.51109(16) 0.73509(8) 0.0251(5) Uani 1 1 d . . . . .
H13A H 0.6717 0.4725 0.7429 0.038 Uiso 1 1 d GR . . . .
H13B H 0.6574 0.5644 0.7474 0.038 Uiso 1 1 d GR . . . .
O14 O 0.63633(8) 0.53466(15) 0.84505(8) 0.0241(5) Uani 1 1 d . . . . .
H14A H 0.6484 0.5847 0.8357 0.036 Uiso 1 1 d GR . . . .
H14B H 0.6639 0.4993 0.8581 0.036 Uiso 1 1 d GR . . . .
O15 O 0.72719(10) 0.37767(18) 0.76472(10) 0.0344(6) Uani 1 1 d D . . . .
H15A H 0.7350(18) 0.343(3) 0.7442(15) 0.052 Uiso 1 1 d DR . . . .
H15B H 0.7555(15) 0.387(3) 0.7889(14) 0.052 Uiso 1 1 d DR . . . .
O16 O 0.80556(14) 0.4404(2) 0.85385(13) 0.0549(9) Uani 1 1 d . . . . .
H16A H 0.809(2) 0.492(4) 0.847(2) 0.082 Uiso 1 1 d R . . . .
H16B H 0.827(2) 0.430(4) 0.878(2) 0.082 Uiso 1 1 d R . . . .
O17 O 0.71707(11) 0.4173(2) 0.89606(12) 0.0516(8) Uani 1 1 d . . . . .
H17A H 0.7411 0.4325 0.8819 0.077 Uiso 1 1 d G . . . .
H17B H 0.7299 0.4224 0.9286 0.077 Uiso 1 1 d G . . . .
O18 O 0.7283(6) 0.3154(11) 0.9781(5) 0.067(4) Uani 0.25 1 d . . . A -1
H18C H 0.7053 0.3430 0.9906 0.101 Uiso 0.25 1 d G . . A -1
H18D H 0.7567 0.3002 1.0032 0.101 Uiso 0.25 1 d G . . A -1
O19 O 0.71691(10) 0.6729(2) 0.76416(10) 0.0440(7) Uani 1 1 d . . . . .
O20 O 0.71109(12) 0.6819(3) 0.84836(10) 0.0622(10) Uani 1 1 d . . . . .
O21 O 0.78916(14) 0.6232(2) 0.83206(16) 0.0848(13) Uani 1 1 d . . . . .
O22 O 0.77089(10) 0.77485(17) 0.82316(10) 0.0402(6) Uani 1 1 d . . . . .
O23 O 0.80372(17) 0.4873(3) 0.98412(18) 0.1114(19) Uani 1 1 d . . . . .
O24 O 0.87002(16) 0.4044(2) 0.96014(12) 0.0729(10) Uani 1 1 d . . . . .
O25 O 0.84446(17) 0.3634(2) 1.03351(15) 0.0747(11) Uani 1 1 d . . . . .
O26 O 0.89351(13) 0.4942(3) 1.03461(12) 0.0638(9) Uani 1 1 d . . . . .
N1 N 0.52614(9) 0.22008(17) 0.63365(9) 0.0177(5) Uani 1 1 d . . . . .
N2 N 0.48380(9) 0.39070(17) 0.56744(9) 0.0184(5) Uani 1 1 d . . . . .
N3 N 0.51688(10) 0.78457(17) 0.69622(10) 0.0199(5) Uani 1 1 d . . . . .
C1 C 0.57500(12) 0.2474(2) 0.63144(11) 0.0199(6) Uani 1 1 d . . . . .
C2 C 0.59970(13) 0.2072(2) 0.59809(13) 0.0288(8) Uani 1 1 d . . . . .
H2 H 0.6344 0.2268 0.5972 0.035 Uiso 1 1 calc R . . . .
C3 C 0.57354(14) 0.1386(3) 0.56639(13) 0.0322(8) Uani 1 1 d . . . . .
H3 H 0.5902 0.1098 0.5438 0.039 Uiso 1 1 calc R . . . .
C4 C 0.52256(14) 0.1119(2) 0.56777(13) 0.0293(8) Uani 1 1 d . . . . .
H4 H 0.5034 0.0658 0.5455 0.035 Uiso 1 1 calc R . . . .
C5 C 0.50018(13) 0.1538(2) 0.60227(12) 0.0244(7) Uani 1 1 d . . . . .
H5 H 0.4655 0.1352 0.6038 0.029 Uiso 1 1 calc R . . . .
C6 C 0.59960(12) 0.3228(2) 0.66767(12) 0.0215(7) Uani 1 1 d . . . . .
H6A H 0.6292 0.2992 0.6970 0.026 Uiso 1 1 calc R . . . .
H6B H 0.6153 0.3681 0.6494 0.026 Uiso 1 1 calc R . . . .
C7 C 0.43644(12) 0.3459(2) 0.55741(12) 0.0192(6) Uani 1 1 d . . . . .
C8 C 0.41670(13) 0.2949(2) 0.51310(12) 0.0239(7) Uani 1 1 d . . . . .
H8 H 0.3825 0.2657 0.5058 0.029 Uiso 1 1 calc R . . . .
C9 C 0.44800(14) 0.2874(2) 0.47952(12) 0.0270(7) Uani 1 1 d . . . . .
H9 H 0.4362 0.2507 0.4497 0.032 Uiso 1 1 calc R . . . .
C10 C 0.49618(14) 0.3337(2) 0.48999(13) 0.0283(7) Uani 1 1 d . . . . .
H10 H 0.5178 0.3298 0.4672 0.034 Uiso 1 1 calc R . . . .
C11 C 0.51278(13) 0.3857(2) 0.53360(12) 0.0244(7) Uani 1 1 d . . . . .
H11 H 0.5455 0.4190 0.5401 0.029 Uiso 1 1 calc R . . . .
C12 C 0.40825(12) 0.3548(2) 0.59835(11) 0.0207(6) Uani 1 1 d . . . . .
H12C H 0.3782 0.3986 0.5871 0.025 Uiso 1 1 calc R . . . .
H12D H 0.3928 0.2961 0.6039 0.025 Uiso 1 1 calc R . . . .
C13 C 0.56247(12) 0.8068(2) 0.73312(12) 0.0223(7) Uani 1 1 d . . . . .
C14 C 0.58181(15) 0.8944(2) 0.73743(13) 0.0332(8) Uani 1 1 d . . . . .
H14 H 0.6139 0.9099 0.7639 0.040 Uiso 1 1 calc R . . . .
C15 C 0.55419(17) 0.9587(2) 0.70304(15) 0.0396(9) Uani 1 1 d . . . . .
H15 H 0.5672 1.0187 0.7054 0.048 Uiso 1 1 calc R . . . .
C16 C 0.50721(15) 0.9347(2) 0.66503(15) 0.0359(9) Uani 1 1 d . . . . .
H16 H 0.4874 0.9779 0.6411 0.043 Uiso 1 1 calc R . . . .
C17 C 0.49001(13) 0.8475(2) 0.66273(13) 0.0278(7) Uani 1 1 d . . . . .
H17 H 0.4580 0.8307 0.6366 0.033 Uiso 1 1 calc R . . . .
C18 C 0.59045(12) 0.7307(2) 0.76633(12) 0.0221(7) Uani 1 1 d . . . . .
H18A H 0.6238 0.7150 0.7574 0.026 Uiso 1 1 calc R . . . .
H18B H 0.6011 0.7496 0.8029 0.026 Uiso 1 1 calc R . . . .
C19 C 0.42123(11) 0.1672(2) 0.71461(11) 0.0174(6) Uani 1 1 d . . . . .
C20 C 0.37484(12) 0.1045(2) 0.69455(12) 0.0207(7) Uani 1 1 d . . . . .
C21 C 0.36975(13) 0.0531(2) 0.65063(13) 0.0271(7) Uani 1 1 d . . . . .
H21 H 0.3942 0.0619 0.6309 0.032 Uiso 1 1 calc R . . . .
C22 C 0.32911(14) -0.0109(3) 0.63558(14) 0.0335(8) Uani 1 1 d . . . . .
H22 H 0.3263 -0.0467 0.6059 0.040 Uiso 1 1 calc R . . . .
C23 C 0.29259(14) -0.0229(2) 0.66345(14) 0.0353(9) Uani 1 1 d . . . . .
H23 H 0.2652 -0.0675 0.6534 0.042 Uiso 1 1 calc R . . . .
C24 C 0.29638(13) 0.0307(2) 0.70622(14) 0.0319(8) Uani 1 1 d . . . . .
H24 H 0.2705 0.0244 0.7246 0.038 Uiso 1 1 calc R . . . .
C25 C 0.33774(12) 0.0935(2) 0.72234(13) 0.0250(7) Uani 1 1 d . . . . .
H25 H 0.3408 0.1287 0.7522 0.030 Uiso 1 1 calc R . . . .
C26 C 0.58412(12) 0.5940(2) 0.63178(11) 0.0189(6) Uani 1 1 d . . . . .
C27 C 0.63517(12) 0.6129(2) 0.61840(12) 0.0210(6) Uani 1 1 d . . . . .
C28 C 0.65307(13) 0.5567(2) 0.58629(13) 0.0262(7) Uani 1 1 d . . . . .
H28 H 0.6342 0.5023 0.5743 0.031 Uiso 1 1 calc R . . . .
C29 C 0.69846(13) 0.5792(3) 0.57139(14) 0.0335(8) Uani 1 1 d . . . . .
H29 H 0.7102 0.5409 0.5489 0.040 Uiso 1 1 calc R . . . .
C30 C 0.72641(14) 0.6573(3) 0.58935(17) 0.0406(10) Uani 1 1 d . . . . .
H30 H 0.7575 0.6727 0.5792 0.049 Uiso 1 1 calc R . . . .
C31 C 0.70939(15) 0.7131(3) 0.62191(18) 0.0441(10) Uani 1 1 d . . . . .
H31 H 0.7290 0.7665 0.6345 0.053 Uiso 1 1 calc R . . . .
C32 C 0.66367(14) 0.6917(2) 0.63638(15) 0.0320(8) Uani 1 1 d . . . . .
H32 H 0.6518 0.7307 0.6585 0.038 Uiso 1 1 calc R . . . .
C33 C 0.42191(11) 0.6261(2) 0.59155(11) 0.0186(6) Uani 1 1 d . . . . .
C34 C 0.37674(12) 0.6682(2) 0.55062(11) 0.0193(6) Uani 1 1 d . . . . .
C35 C 0.35211(14) 0.6196(3) 0.50619(13) 0.0326(8) Uani 1 1 d . . . . .
H35 H 0.3619 0.5587 0.5033 0.039 Uiso 1 1 calc R . . . .
C36 C 0.31304(15) 0.6607(3) 0.46594(14) 0.0406(10) Uani 1 1 d . . . . .
H36 H 0.2962 0.6274 0.4356 0.049 Uiso 1 1 calc R . . . .
C37 C 0.29842(13) 0.7485(3) 0.46935(14) 0.0337(8) Uani 1 1 d . . . . .
H37 H 0.2720 0.7760 0.4414 0.040 Uiso 1 1 calc R . . . .
C38 C 0.32234(14) 0.7962(3) 0.51356(15) 0.0358(9) Uani 1 1 d . . . . .
H38 H 0.3123 0.8571 0.5162 0.043 Uiso 1 1 calc R . . . .
C39 C 0.36085(13) 0.7565(2) 0.55418(14) 0.0305(8) Uani 1 1 d . . . . .
H39 H 0.3766 0.7898 0.5848 0.037 Uiso 1 1 calc R . . . .

loop_
_atom_site_aniso_label
_atom_site_aniso_U_11
_atom_site_aniso_U_22
_atom_site_aniso_U_33
_atom_site_aniso_U_23
_atom_site_aniso_U_13
_atom_site_aniso_U_12
Mn1 0.0154(2) 0.0117(2) 0.0175(2) -0.00065(18) 0.00574(18) -0.00077(18)
Mn2 0.0168(2) 0.0123(2) 0.0168(2) -0.00060(19) 0.00523(18) -0.00171(19)
Mn3 0.0178(2) 0.0111(2) 0.0171(2) 0.00022(19) 0.00272(18) -0.00036(18)
Ca1 0.0138(3) 0.0170(3) 0.0202(3) -0.0007(2) 0.0039(2) -0.0009(2)
Cl1 0.0231(4) 0.0254(4) 0.0377(4) 0.0020(3) 0.0019(3) -0.0047(3)
Cl2 0.0540(6) 0.0351(5) 0.0567(6) -0.0013(5) 0.0007(5) 0.0168(5)
O1 0.0150(10) 0.0153(10) 0.0238(11) -0.0003(9) 0.0080(8) 0.0006(8)
O2 0.0163(10) 0.0163(10) 0.0192(10) -0.0014(9) 0.0048(8) -0.0009(8)
O3 0.0188(10) 0.0178(11) 0.0208(11) -0.0017(9) 0.0040(8) -0.0019(8)
O4 0.0208(10) 0.0175(11) 0.0229(11) -0.0046(9) 0.0065(9) -0.0053(9)
O5 0.0251(11) 0.0197(11) 0.0222(11) -0.0016(9) 0.0076(9) -0.0048(9)
O6 0.0218(10) 0.0165(11) 0.0221(11) -0.0025(9) 0.0080(8) -0.0035(9)
O7 0.0317(12) 0.0172(11) 0.0320(12) -0.0026(10) 0.0159(10) -0.0038(10)
O8 0.0238(11) 0.0179(11) 0.0194(11) 0.0014(9) 0.0037(8) 0.0029(9)
O9 0.0228(11) 0.0148(11) 0.0225(11) 0.0011(9) 0.0011(9) 0.0014(9)
O10 0.0167(14) 0.0127(14) 0.0206(15) 0.000 0.0052(11) 0.000
O11 0.0174(10) 0.0157(11) 0.0202(10) 0.0013(8) 0.0049(8) 0.0011(8)
O12 0.0237(11) 0.0231(12) 0.0301(12) 0.0011(10) 0.0102(9) 0.0008(9)
O13 0.0212(11) 0.0236(12) 0.0295(12) -0.0003(10) 0.0062(9) -0.0025(9)
O14 0.0194(11) 0.0222(12) 0.0289(12) -0.0005(10) 0.0044(9) -0.0009(9)
O15 0.0301(13) 0.0335(15) 0.0442(16) -0.0028(12) 0.0179(11) 0.0016(12)
O16 0.057(2) 0.0411(18) 0.055(2) 0.0076(16) 0.0000(15) -0.0044(16)
O17 0.0356(15) 0.066(2) 0.0502(17) 0.0072(17) 0.0076(12) 0.0145(15)
O18 0.066(9) 0.094(12) 0.043(7) 0.002(8) 0.017(6) 0.021(8)
O19 0.0331(14) 0.0608(19) 0.0374(15) -0.0110(14) 0.0095(11) -0.0082(13)
O20 0.0526(17) 0.103(3) 0.0322(15) -0.0048(16) 0.0147(13) -0.0469(18)
O21 0.067(2) 0.0392(19) 0.117(3) -0.001(2) -0.021(2) 0.0213(17)
O22 0.0424(15) 0.0284(14) 0.0512(16) -0.0054(12) 0.0162(12) -0.0140(12)
O23 0.087(3) 0.070(3) 0.121(3) -0.053(3) -0.056(2) 0.051(2)
O24 0.109(3) 0.061(2) 0.0434(18) 0.0119(17) 0.0146(18) 0.025(2)
O25 0.110(3) 0.0426(19) 0.092(3) -0.0036(19) 0.061(2) 0.011(2)
O26 0.0557(19) 0.074(2) 0.0511(19) 0.0054(17) -0.0001(15) -0.0036(18)
N1 0.0179(12) 0.0153(13) 0.0187(12) 0.0012(10) 0.0034(10) 0.0011(10)
N2 0.0196(12) 0.0131(12) 0.0223(13) 0.0014(10) 0.0060(10) -0.0004(10)
N3 0.0220(13) 0.0157(13) 0.0221(13) -0.0003(11) 0.0068(10) -0.0008(11)
C1 0.0210(15) 0.0172(15) 0.0209(15) 0.0057(13) 0.0052(12) 0.0072(13)
C2 0.0234(16) 0.033(2) 0.0316(18) 0.0008(16) 0.0114(14) 0.0076(15)
C3 0.039(2) 0.032(2) 0.0272(18) -0.0050(15) 0.0138(15) 0.0084(16)
C4 0.0392(19) 0.0244(18) 0.0242(17) -0.0053(15) 0.0092(14) 0.0023(15)
C5 0.0294(17) 0.0198(17) 0.0233(16) 0.0019(13) 0.0069(13) 0.0017(14)
C6 0.0181(15) 0.0212(17) 0.0274(17) 0.0019(13) 0.0099(13) 0.0040(13)
C7 0.0188(15) 0.0160(15) 0.0211(15) 0.0050(13) 0.0034(12) 0.0006(12)
C8 0.0255(16) 0.0193(16) 0.0230(16) 0.0007(13) 0.0014(13) -0.0013(14)
C9 0.0396(19) 0.0223(17) 0.0175(16) -0.0024(13) 0.0061(14) 0.0007(15)
C10 0.0349(18) 0.0305(19) 0.0234(17) -0.0005(15) 0.0147(14) -0.0020(15)
C11 0.0249(16) 0.0242(17) 0.0260(17) 0.0013(14) 0.0105(13) -0.0028(14)
C12 0.0176(14) 0.0212(16) 0.0202(15) -0.0019(13) 0.0011(12) -0.0035(13)
C13 0.0234(16) 0.0215(17) 0.0223(16) -0.0040(13) 0.0072(13) -0.0040(13)
C14 0.0369(19) 0.0271(19) 0.0298(18) -0.0023(15) 0.0010(15) -0.0129(16)
C15 0.057(2) 0.0167(17) 0.042(2) -0.0016(16) 0.0089(18) -0.0116(17)
C16 0.044(2) 0.0189(18) 0.041(2) 0.0065(16) 0.0076(17) -0.0004(16)
C17 0.0269(17) 0.0195(17) 0.0338(18) 0.0024(15) 0.0044(14) -0.0016(14)
C18 0.0181(15) 0.0243(17) 0.0231(16) -0.0026(13) 0.0051(12) -0.0050(13)
C19 0.0145(14) 0.0134(15) 0.0233(16) 0.0012(13) 0.0041(12) 0.0032(12)
C20 0.0185(15) 0.0168(16) 0.0245(16) 0.0048(13) 0.0027(12) -0.0033(12)
C21 0.0261(17) 0.0286(19) 0.0250(17) 0.0001(14) 0.0053(13) -0.0062(14)
C22 0.0322(19) 0.030(2) 0.0315(19) -0.0073(16) -0.0002(15) -0.0089(16)
C23 0.0244(17) 0.030(2) 0.042(2) 0.0053(17) -0.0056(15) -0.0134(15)
C24 0.0224(17) 0.032(2) 0.040(2) 0.0073(17) 0.0082(15) -0.0062(15)
C25 0.0198(15) 0.0231(17) 0.0321(18) 0.0025(14) 0.0079(13) -0.0006(13)
C26 0.0211(15) 0.0179(16) 0.0152(14) 0.0029(13) 0.0015(11) 0.0000(13)
C27 0.0202(15) 0.0210(16) 0.0204(15) 0.0028(13) 0.0037(12) -0.0012(13)
C28 0.0231(16) 0.0254(18) 0.0290(17) -0.0040(14) 0.0061(13) -0.0048(14)
C29 0.0275(18) 0.036(2) 0.041(2) 0.0000(17) 0.0164(15) 0.0020(16)
C30 0.0255(18) 0.034(2) 0.068(3) 0.005(2) 0.0226(18) -0.0038(16)
C31 0.0287(19) 0.029(2) 0.076(3) -0.005(2) 0.0176(19) -0.0130(17)
C32 0.0300(18) 0.0247(18) 0.044(2) -0.0064(16) 0.0143(16) -0.0057(15)
C33 0.0179(14) 0.0153(15) 0.0229(16) -0.0006(13) 0.0065(12) -0.0028(12)
C34 0.0191(15) 0.0207(16) 0.0181(15) 0.0033(13) 0.0058(12) -0.0006(13)
C35 0.0344(19) 0.031(2) 0.0264(18) -0.0054(15) 0.0005(14) 0.0104(16)
C36 0.038(2) 0.055(3) 0.0219(18) -0.0079(17) -0.0012(15) 0.0094(19)
C37 0.0225(17) 0.043(2) 0.0325(19) 0.0125(18) 0.0040(14) 0.0092(16)
C38 0.0271(18) 0.029(2) 0.046(2) 0.0073(17) 0.0024(16) 0.0060(16)
C39 0.0280(17) 0.0203(17) 0.0360(19) -0.0001(15) -0.0015(14) 0.0023(14)

loop_
_atom_type_symbol
_atom_type_description
_atom_type_scat_dispersion_real
_atom_type_scat_dispersion_imag
_atom_type_scat_source
C C 0.0181 0.0091 'International Tables Vol C Tables 4.2.6.8 and 6.1.1.4'
H H 0.0000 0.0000 'International Tables Vol C Tables 4.2.6.8 and 6.1.1.4'
Ca Ca 0.3641 1.2855 'International Tables Vol C Tables 4.2.6.8 and 6.1.1.4'
Cl Cl 0.3639 0.7018 'International Tables Vol C Tables 4.2.6.8 and 6.1.1.4'
Mn Mn -0.5299 2.8052 'International Tables Vol C Tables 4.2.6.8 and 6.1.1.4'
N N 0.0311 0.0180 'International Tables Vol C Tables 4.2.6.8 and 6.1.1.4'
O O 0.0492 0.0322 'International Tables Vol C Tables 4.2.6.8 and 6.1.1.4'

loop_
_exptl_crystal_face_index_h
_exptl_crystal_face_index_k
_exptl_crystal_face_index_l
_exptl_crystal_face_perp_dist
_exptl_oxdiff_crystal_face_indexfrac_h
_exptl_oxdiff_crystal_face_indexfrac_k
_exptl_oxdiff_crystal_face_indexfrac_l
_exptl_oxdiff_crystal_face_x
_exptl_oxdiff_crystal_face_y
_exptl_oxdiff_crystal_face_z
1 1 0 0.0380 1.0027 0.9981 -0.0029 -0.0113 0.1201 -0.0055
1 0 0 0.0406 0.9998 -0.0011 -0.0018 0.0127 0.0312 -0.0525
0 0 -1 0.0973 -0.0006 0.0002 -0.9989 -0.0575 -0.0146 -0.0017
1 1 -1 0.0406 1.0021 0.9983 -1.0019 -0.0688 0.1055 -0.0072
1 -1 0 0.0342 0.9968 -1.0004 -0.0006 0.0367 -0.0577 -0.0996
-1 1 0 0.0342 -0.9968 1.0004 0.0006 -0.0367 0.0577 0.0996
-1 1 1 0.0491 -0.9962 1.0002 0.9995 0.0208 0.0723 0.1014
-1 -1 0 0.0220 -1.0027 -0.9981 0.0029 0.0113 -0.1201 0.0055
-1 0 0 0.0336 -0.9998 0.0011 0.0018 -0.0127 -0.0312 0.0525
0 0 1 0.0983 0.0006 -0.0002 0.9989 0.0575 0.0146 0.0017

loop_
_geom_angle_atom_site_label_1
_geom_angle_atom_site_label_2
_geom_angle_atom_site_label_3
_geom_angle
_geom_angle_site_symmetry_1
_geom_angle_site_symmetry_3
Mn1 Mn1 Mn2 119.204(12) 2_656 .
Mn1 Mn1 Ca1 65.800(14) 2_656 .
Mn1 Mn1 Ca1 62.416(13) 2_656 2_656
Mn2 Mn1 Ca1 62.360(15) . 2_656
Mn2 Mn1 Ca1 65.205(15) . .
Ca1 Mn1 Ca1 58.625(18) . 2_656
O1 Mn1 Mn1 112.08(6) . 2_656
O1 Mn1 Mn2 46.41(6) . .
O1 Mn1 Ca1 47.81(6) . .
O1 Mn1 Ca1 90.34(6) . 2_656
O1 Mn1 O2 83.19(8) . .
O1 Mn1 O4 165.74(9) . .
O1 Mn1 O5 94.43(8) . 2_656
O1 Mn1 N1 80.78(9) . .
O2 Mn1 Mn1 108.37(5) . 2_656
O2 Mn1 Mn2 36.87(5) . .
O2 Mn1 Ca1 47.36(5) . 2_656
O2 Mn1 Ca1 86.80(5) . .
O4 Mn1 Mn1 81.52(6) . 2_656
O4 Mn1 Mn2 123.93(6) . .
O4 Mn1 Ca1 92.52(6) . 2_656
O4 Mn1 Ca1 143.43(6) . .
O4 Mn1 O2 88.49(8) . .
O4 Mn1 O5 93.74(9) . 2_656
O4 Mn1 N1 88.83(9) . .
O5 Mn1 Mn1 72.97(6) 2_656 2_656
O5 Mn1 Mn2 140.72(6) 2_656 .
O5 Mn1 Ca1 91.97(6) 2_656 .
O5 Mn1 Ca1 133.38(6) 2_656 2_656
O5 Mn1 O2 177.56(8) 2_656 .
O10 Mn1 Mn1 31.47(7) . 2_656
O10 Mn1 Mn2 87.87(8) . .
O10 Mn1 Ca1 41.47(5) . .
O10 Mn1 Ca1 38.43(5) . 2_656
O10 Mn1 O1 88.86(8) . .
O10 Mn1 O2 85.23(8) . .
O10 Mn1 O4 102.01(8) . .
O10 Mn1 O5 95.25(8) . 2_656
O10 Mn1 N1 168.98(8) . .
N1 Mn1 Mn1 152.29(7) . 2_656
N1 Mn1 Mn2 87.70(7) . .
N1 Mn1 Ca1 144.42(7) . 2_656
N1 Mn1 Ca1 127.73(7) . .
N1 Mn1 O2 97.19(8) . .
N1 Mn1 O5 81.89(9) . 2_656
Mn1 Mn2 Ca1 62.589(15) . .
Mn1 Mn2 Ca1 65.642(15) . 2_656
Mn3 Mn2 Mn1 120.540(18) . .
Mn3 Mn2 Ca1 65.801(15) . 2_656
Mn3 Mn2 Ca1 63.912(15) . .
Ca1 Mn2 Ca1 58.816(17) 2_656 .
O1 Mn2 Mn1 36.89(5) . .
O1 Mn2 Mn3 109.89(5) . .
O1 Mn2 Ca1 47.30(5) . .
O1 Mn2 Ca1 87.01(5) . 2_656
O2 Mn2 Mn1 46.18(6) . .
O2 Mn2 Mn3 112.38(6) . .
O2 Mn2 Ca1 48.37(6) . 2_656
O2 Mn2 Ca1 90.58(6) . .
O2 Mn2 O1 82.99(8) . .
O2 Mn2 O6 164.64(9) . .
O2 Mn2 O8 93.33(8) . .
O2 Mn2 N2 80.72(9) . .
O6 Mn2 Mn1 122.54(6) . .
O6 Mn2 Mn3 82.02(6) . .
O6 Mn2 Ca1 142.87(6) . 2_656
O6 Mn2 Ca1 91.26(6) . .
O6 Mn2 O1 87.07(8) . .
O6 Mn2 O8 96.08(8) . .
O6 Mn2 N2 88.83(9) . .
O8 Mn2 Mn1 139.27(6) . .
O8 Mn2 Mn3 73.49(6) . .
O8 Mn2 Ca1 92.18(6) . 2_656
O8 Mn2 Ca1 135.24(6) . .
O8 Mn2 O1 175.73(8) . .
O11 Mn2 Mn1 88.84(6) . .
O11 Mn2 Mn3 31.75(6) . .
O11 Mn2 Ca1 41.78(6) . 2_656
O11 Mn2 Ca1 39.02(6) . .
O11 Mn2 O1 85.81(8) . .
O11 Mn2 O2 89.74(9) . .
O11 Mn2 O6 101.22(9) . .
O11 Mn2 O8 96.38(8) . .
O11 Mn2 N2 169.81(9) . .
N2 Mn2 Mn1 87.11(7) . .
N2 Mn2 Mn3 151.47(7) . .
N2 Mn2 Ca1 128.26(7) . 2_656
N2 Mn2 Ca1 143.68(7) . .
N2 Mn2 O1 96.47(9) . .
N2 Mn2 O8 80.74(9) . .
Mn2 Mn3 Mn3 119.516(12) . 2_656
Mn2 Mn3 Ca1 62.578(15) . 2_656
Mn2 Mn3 Ca1 64.702(15) . .
Mn3 Mn3 Ca1 64.943(13) 2_656 .
Mn3 Mn3 Ca1 63.494(14) 2_656 2_656
Ca1 Mn3 Ca1 58.166(18) . 2_656
O3 Mn3 Mn2 114.65(7) . .
O3 Mn3 Mn2 112.91(6) 2_656 .
O3 Mn3 Mn3 45.58(6) . 2_656
O3 Mn3 Mn3 37.02(5) 2_656 2_656
O3 Mn3 Ca1 51.54(5) 2_656 2_656
O3 Mn3 Ca1 88.90(5) 2_656 .
O3 Mn3 Ca1 93.52(6) . 2_656
O3 Mn3 Ca1 52.01(6) . .
O3 Mn3 O3 82.46(8) . 2_656
O3 Mn3 O7 92.40(9) . .
O3 Mn3 O9 163.87(9) . .
O3 Mn3 N3 81.59(9) . .
O7 Mn3 Mn2 72.54(6) . .
O7 Mn3 Mn3 137.98(7) . 2_656
O7 Mn3 Ca1 90.81(6) . .
O7 Mn3 Ca1 132.87(6) . 2_656
O7 Mn3 O3 173.69(8) . 2_656
O9 Mn3 Mn2 80.78(6) . .
O9 Mn3 Mn3 123.80(7) . 2_656
O9 Mn3 Ca1 89.63(6) . 2_656
O9 Mn3 Ca1 140.40(7) . .
O9 Mn3 O3 87.18(8) . 2_656
O9 Mn3 O7 97.04(9) . .
O9 Mn3 N3 86.94(9) . .
O11 Mn3 Mn2 32.00(6) . .
O11 Mn3 Mn3 87.61(6) . 2_656
O11 Mn3 Ca1 39.57(6) . .
O11 Mn3 Ca1 38.76(6) . 2_656
O11 Mn3 O3 89.36(8) . 2_656
O11 Mn3 O3 91.27(9) . .
O11 Mn3 O7 94.43(9) . .
O11 Mn3 O9 100.97(9) . .
O11 Mn3 N3 171.43(10) . .
N3 Mn3 Mn2 149.25(7) . .
N3 Mn3 Mn3 90.72(7) . 2_656
N3 Mn3 Ca1 132.65(7) . .
N3 Mn3 Ca1 145.88(7) . 2_656
N3 Mn3 O3 94.37(9) . 2_656
N3 Mn3 O7 81.21(9) . .
Mn1 Ca1 Mn2 99.976(17) . 2_656
Ca1 Ca1 Mn1 62.151(13) 2_656 .
Ca1 Ca1 Mn2 61.691(18) 2_656 2_656
O1 Ca1 Mn1 31.97(4) . .
O1 Ca1 Mn2 131.77(5) . 2_656
O1 Ca1 Ca1 82.35(4) . 2_656
O1 Ca1 O2 118.32(6) . 2_656
O1 Ca1 O3 117.98(6) . .
O2 Ca1 Mn1 89.64(5) 2_656 .
O2 Ca1 Mn2 32.01(4) 2_656 2_656
O2 Ca1 Ca1 81.74(4) 2_656 2_656
O2 Ca1 O3 118.09(6) 2_656 .
O3 Ca1 Mn1 131.47(4) . .
O3 Ca1 Mn2 89.37(4) . 2_656
O3 Ca1 Ca1 82.15(4) . 2_656
O10 Ca1 Mn1 29.41(2) . .
O10 Ca1 Mn2 70.66(2) . 2_656
O10 Ca1 Ca1 44.85(5) . 2_656
O10 Ca1 O1 61.13(4) . .
O10 Ca1 O2 65.91(5) . 2_656
O10 Ca1 O3 126.88(6) . .
O10 Ca1 O11 75.73(6) . 2_656
O11 Ca1 Mn1 71.55(5) . .
O11 Ca1 Mn1 102.32(5) 2_656 .
O11 Ca1 Mn2 101.26(5) . 2_656
O11 Ca1 Mn2 29.64(5) 2_656 2_656
O11 Ca1 Ca1 44.71(5) 2_656 2_656
O11 Ca1 Ca1 45.06(5) . 2_656
O11 Ca1 O1 67.02(6) . .
O11 Ca1 O1 127.01(6) 2_656 .
O11 Ca1 O2 126.59(6) . 2_656
O11 Ca1 O2 61.41(6) 2_656 2_656
O11 Ca1 O3 65.41(6) 2_656 .
O11 Ca1 O3 59.92(6) . .
O11 Ca1 O10 76.01(6) . .
O11 Ca1 O11 74.22(8) . 2_656
O12 Ca1 Mn1 79.31(5) . .
O12 Ca1 Mn2 103.71(5) . 2_656
O12 Ca1 Ca1 133.22(5) . 2_656
O12 Ca1 O1 77.34(7) . .
O12 Ca1 O2 72.03(7) . 2_656
O12 Ca1 O3 144.43(7) . .
O12 Ca1 O10 88.67(7) . .
O12 Ca1 O11 133.34(7) . 2_656
O12 Ca1 O11 144.32(7) . .
O12 Ca1 O13 77.78(7) . .
O13 Ca1 Mn1 105.58(6) . .
O13 Ca1 Mn2 154.16(6) . 2_656
O13 Ca1 Ca1 135.31(6) . 2_656
O13 Ca1 O1 74.00(7) . .
O13 Ca1 O2 142.91(7) . 2_656
O13 Ca1 O3 76.62(7) . .
O13 Ca1 O10 134.98(6) . .
O13 Ca1 O11 141.84(8) . 2_656
O13 Ca1 O11 90.47(7) . .
O14 Ca1 Mn1 155.91(6) . .
O14 Ca1 Mn2 77.53(5) . 2_656
O14 Ca1 Ca1 131.96(5) . 2_656
O14 Ca1 O1 145.64(7) . .
O14 Ca1 O2 75.55(7) . 2_656
O14 Ca1 O3 72.62(7) . .
O14 Ca1 O10 141.44(6) . .
O14 Ca1 O11 132.55(8) . .
O14 Ca1 O11 87.35(7) . 2_656
O14 Ca1 O12 78.09(8) . .
O14 Ca1 O13 77.60(7) . .
O20 Cl1 O19 109.83(16) . .
O20 Cl1 O22 108.90(18) . .
O21 Cl1 O19 108.7(2) . .
O21 Cl1 O20 111.7(3) . .
O21 Cl1 O22 107.79(19) . .
O22 Cl1 O19 109.80(17) . .
O23 Cl2 O24 110.4(2) . .
O23 Cl2 O25 109.3(3) . .
O24 Cl2 O25 109.6(2) . .
O26 Cl2 O23 109.2(2) . .
O26 Cl2 O24 110.2(2) . .
O26 Cl2 O25 108.0(2) . .
Mn1 O1 Mn2 96.70(8) . .
Mn1 O1 Ca1 100.22(8) . .
Mn2 O1 Ca1 93.38(7) . .
C6 O1 Mn1 112.44(17) . .
C6 O1 Mn2 118.99(17) . .
C6 O1 Ca1 129.08(16) . .
Mn1 O2 Ca1 93.78(7) . 2_656
Mn2 O2 Mn1 96.95(8) . .
Mn2 O2 Ca1 99.62(8) . 2_656
C12 O2 Mn1 117.75(17) . .
C12 O2 Mn2 112.93(17) . .
C12 O2 Ca1 129.70(16) . 2_656
Mn3 O3 Mn3 97.40(8) . 2_656
Mn3 O3 Ca1 89.94(7) 2_656 .
Mn3 O3 Ca1 96.09(8) . .
C18 O3 Mn3 113.06(17) . .
C18 O3 Mn3 116.78(17) . 2_656
C18 O3 Ca1 135.78(17) . .
C19 O4 Mn1 129.35(19) . .
C19 O5 Mn1 131.55(19) . 2_656
C26 O6 Mn2 128.83(19) . .
C26 O7 Mn3 131.2(2) . .
C33 O8 Mn2 130.21(19) . .
C33 O9 Mn3 130.57(19) . .
Mn1 O10 Mn1 117.06(15) . 2_656
Mn1 O10 Ca1 114.13(4) . 2_656
Mn1 O10 Ca1 114.13(4) 2_656 .
Mn1 O10 Ca1 109.13(3) 2_656 2_656
Mn1 O10 Ca1 109.13(3) . .
Ca1 O10 Ca1 90.29(9) . 2_656
Mn2 O11 Ca1 108.58(9) . 2_656
Mn2 O11 Ca1 112.93(9) . .
Mn3 O11 Mn2 116.25(10) . .
Mn3 O11 Ca1 112.23(9) . .
Mn3 O11 Ca1 113.75(9) . 2_656
Ca1 O11 Ca1 90.23(7) . 2_656
Ca1 O12 H12A 111.3 . .
Ca1 O12 H12B 111.2 . .
H12A O12 H12B 107.2 . .
Ca1 O13 H13A 111.4 . .
Ca1 O13 H13B 110.9 . .
H13A O13 H13B 107.5 . .
Ca1 O14 H14A 110.6 . .
Ca1 O14 H14B 110.4 . .
H14A O14 H14B 108.4 . .
H15A O15 H15B 107(4) . .
H16A O16 H16B 107(6) . .
H17A O17 H17B 109.4 . .
H18C O18 H18D 109.4 . .
C1 N1 Mn1 111.63(19) . .
C1 N1 C5 119.5(3) . .
C5 N1 Mn1 128.5(2) . .
C7 N2 Mn2 111.91(19) . .
C11 N2 Mn2 128.8(2) . .
C11 N2 C7 119.2(3) . .
C13 N3 Mn3 112.2(2) . .
C13 N3 C17 119.7(3) . .
C17 N3 Mn3 127.4(2) . .
N1 C1 C2 121.1(3) . .
N1 C1 C6 114.6(3) . .
C2 C1 C6 124.2(3) . .
C1 C2 H2 120.2 . .
C3 C2 C1 119.5(3) . .
C3 C2 H2 120.2 . .
C2 C3 H3 120.3 . .
C2 C3 C4 119.3(3) . .
C4 C3 H3 120.3 . .
C3 C4 H4 120.7 . .
C3 C4 C5 118.6(3) . .
C5 C4 H4 120.7 . .
N1 C5 C4 121.9(3) . .
N1 C5 H5 119.0 . .
C4 C5 H5 119.0 . .
O1 C6 C1 110.0(2) . .
O1 C6 H6A 109.7 . .
O1 C6 H6B 109.7 . .
C1 C6 H6A 109.7 . .
C1 C6 H6B 109.7 . .
H6A C6 H6B 108.2 . .
N2 C7 C8 121.7(3) . .
N2 C7 C12 114.6(3) . .
C8 C7 C12 123.8(3) . .
C7 C8 H8 120.7 . .
C7 C8 C9 118.5(3) . .
C9 C8 H8 120.7 . .
C8 C9 H9 120.3 . .
C10 C9 C8 119.4(3) . .
C10 C9 H9 120.3 . .
C9 C10 H10 120.3 . .
C11 C10 C9 119.5(3) . .
C11 C10 H10 120.3 . .
N2 C11 C10 121.7(3) . .
N2 C11 H11 119.2 . .
C10 C11 H11 119.2 . .
O2 C12 C7 109.5(2) . .
O2 C12 H12C 109.8 . .
O2 C12 H12D 109.8 . .
C7 C12 H12C 109.8 . .
C7 C12 H12D 109.8 . .
H12C C12 H12D 108.2 . .
N3 C13 C14 120.5(3) . .
N3 C13 C18 115.1(3) . .
C14 C13 C18 124.3(3) . .
C13 C14 H14 120.2 . .
C15 C14 C13 119.6(3) . .
C15 C14 H14 120.2 . .
C14 C15 H15 120.4 . .
C14 C15 C16 119.2(3) . .
C16 C15 H15 120.4 . .
C15 C16 H16 120.7 . .
C17 C16 C15 118.6(3) . .
C17 C16 H16 120.7 . .
N3 C17 C16 122.3(3) . .
N3 C17 H17 118.9 . .
C16 C17 H17 118.9 . .
O3 C18 C13 111.1(2) . .
O3 C18 H18A 109.4 . .
O3 C18 H18B 109.4 . .
C13 C18 H18A 109.4 . .
C13 C18 H18B 109.4 . .
H18A C18 H18B 108.0 . .
O4 C19 C20 117.5(3) . .
O5 C19 O4 124.1(3) . .
O5 C19 C20 118.3(3) . .
C21 C20 C19 121.3(3) . .
C21 C20 C25 119.6(3) . .
C25 C20 C19 119.0(3) . .
C20 C21 H21 119.9 . .
C22 C21 C20 120.1(3) . .
C22 C21 H21 119.9 . .
C21 C22 H22 119.8 . .
C23 C22 C21 120.4(3) . .
C23 C22 H22 119.8 . .
C22 C23 H23 120.3 . .
C22 C23 C24 119.5(3) . .
C24 C23 H23 120.3 . .
C23 C24 H24 119.8 . .
C25 C24 C23 120.5(3) . .
C25 C24 H24 119.8 . .
C20 C25 H25 120.1 . .
C24 C25 C20 119.8(3) . .
C24 C25 H25 120.1 . .
O6 C26 C27 117.1(3) . .
O7 C26 O6 124.1(3) . .
O7 C26 C27 118.7(3) . .
C28 C27 C26 121.6(3) . .
C28 C27 C32 119.3(3) . .
C32 C27 C26 119.0(3) . .
C27 C28 H28 119.8 . .
C27 C28 C29 120.4(3) . .
C29 C28 H28 119.8 . .
C28 C29 H29 120.0 . .
C30 C29 C28 119.9(3) . .
C30 C29 H29 120.0 . .
C29 C30 H30 119.9 . .
C31 C30 C29 120.1(3) . .
C31 C30 H30 119.9 . .
C30 C31 H31 119.9 . .
C30 C31 C32 120.3(3) . .
C32 C31 H31 119.9 . .
C27 C32 H32 120.0 . .
C31 C32 C27 120.0(3) . .
C31 C32 H32 120.0 . .
O8 C33 O9 124.1(3) . .
O8 C33 C34 119.3(3) . .
O9 C33 C34 116.5(3) . .
C35 C34 C33 118.9(3) . .
C39 C34 C33 121.9(3) . .
C39 C34 C35 119.0(3) . .
C34 C35 H35 120.3 . .
C34 C35 C36 119.5(3) . .
C36 C35 H35 120.3 . .
C35 C36 H36 119.4 . .
C37 C36 C35 121.1(3) . .
C37 C36 H36 119.4 . .
C36 C37 H37 120.3 . .
C36 C37 C38 119.4(3) . .
C38 C37 H37 120.3 . .
C37 C38 H38 119.8 . .
C37 C38 C39 120.5(4) . .
C39 C38 H38 119.8 . .
C34 C39 H39 119.7 . .
C38 C39 C34 120.5(3) . .
C38 C39 H39 119.7 . .

loop_
_geom_bond_atom_site_label_1
_geom_bond_atom_site_label_2
_geom_bond_distance
_geom_bond_site_symmetry_2
Mn1 Mn1 3.1551(9) 2_656
Mn1 Mn2 3.1683(7) .
Mn1 Ca1 3.6628(7) 2_656
Mn1 Ca1 3.5592(7) .
Mn1 O1 1.915(2) .
Mn1 O2 2.303(2) .
Mn1 O4 1.947(2) .
Mn1 O5 2.159(2) 2_656
Mn1 O10 1.8496(15) .
Mn1 N1 2.061(2) .
Mn2 Mn3 3.1457(7) .
Mn2 Ca1 3.6397(7) .
Mn2 Ca1 3.5618(7) 2_656
Mn2 O1 2.310(2) .
Mn2 O2 1.915(2) .
Mn2 O6 1.942(2) .
Mn2 O8 2.165(2) .
Mn2 O11 1.858(2) .
Mn2 N2 2.060(3) .
Mn3 Mn3 3.1648(9) 2_656
Mn3 Ca1 3.6601(7) 2_656
Mn3 Ca1 3.6157(7) .
Mn3 O3 2.280(2) 2_656
Mn3 O3 1.921(2) .
Mn3 O7 2.169(2) .
Mn3 O9 1.939(2) .
Mn3 O11 1.846(2) .
Mn3 N3 2.051(3) .
Ca1 Mn2 3.5618(7) 2_656
Ca1 Ca1 3.5368(11) 2_656
Ca1 O1 2.680(2) .
Ca1 O2 2.700(2) 2_656
Ca1 O3 2.866(2) .
Ca1 O10 2.495(2) .
Ca1 O11 2.488(2) .
Ca1 O11 2.504(2) 2_656
Ca1 O12 2.457(2) .
Ca1 O13 2.472(2) .
Ca1 O14 2.431(2) .
Cl1 O19 1.433(3) .
Cl1 O20 1.425(3) .
Cl1 O21 1.422(3) .
Cl1 O22 1.429(3) .
Cl2 O23 1.424(3) .
Cl2 O24 1.441(4) .
Cl2 O25 1.443(4) .
Cl2 O26 1.421(4) .
O1 C6 1.431(3) .
O2 Ca1 2.700(2) 2_656
O2 C12 1.426(3) .
O3 Mn3 2.280(2) 2_656
O3 C18 1.430(4) .
O4 C19 1.289(4) .
O5 Mn1 2.159(2) 2_656
O5 C19 1.249(4) .
O6 C26 1.286(4) .
O7 C26 1.244(4) .
O8 C33 1.247(4) .
O9 C33 1.283(4) .
O10 Mn1 1.8496(15) 2_656
O10 Ca1 2.495(2) 2_656
O11 Ca1 2.504(2) 2_656
O12 H12A 0.8870 .
O12 H12B 0.8852 .
O13 H13A 0.8868 .
O13 H13B 0.8877 .
O14 H14A 0.8728 .
O14 H14B 0.8711 .
O15 H15A 0.83(3) .
O15 H15B 0.84(3) .
O16 H16A 0.80(6) .
O16 H16B 0.75(6) .
O17 H17A 0.8502 .
O17 H17B 0.8500 .
O18 H18C 0.8701 .
O18 H18D 0.8700 .
N1 C1 1.344(4) .
N1 C5 1.344(4) .
N2 C7 1.348(4) .
N2 C11 1.348(4) .
N3 C13 1.341(4) .
N3 C17 1.346(4) .
C1 C2 1.388(4) .
C1 C6 1.503(4) .
C2 H2 0.9500 .
C2 C3 1.376(5) .
C3 H3 0.9500 .
C3 C4 1.386(5) .
C4 H4 0.9500 .
C4 C5 1.386(5) .
C5 H5 0.9500 .
C6 H6A 0.9900 .
C6 H6B 0.9900 .
C7 C8 1.385(4) .
C7 C12 1.504(4) .
C8 H8 0.9500 .
C8 C9 1.391(5) .
C9 H9 0.9500 .
C9 C10 1.376(5) .
C10 H10 0.9500 .
C10 C11 1.372(5) .
C11 H11 0.9500 .
C12 H12C 0.9900 .
C12 H12D 0.9900 .
C13 C14 1.388(5) .
C13 C18 1.492(5) .
C14 H14 0.9500 .
C14 C15 1.379(5) .
C15 H15 0.9500 .
C15 C16 1.386(5) .
C16 H16 0.9500 .
C16 C17 1.366(5) .
C17 H17 0.9500 .
C18 H18A 0.9900 .
C18 H18B 0.9900 .
C19 C20 1.488(4) .
C20 C21 1.389(5) .
C20 C25 1.394(4) .
C21 H21 0.9500 .
C21 C22 1.386(5) .
C22 H22 0.9500 .
C22 C23 1.385(5) .
C23 H23 0.9500 .
C23 C24 1.388(5) .
C24 H24 0.9500 .
C24 C25 1.388(5) .
C25 H25 0.9500 .
C26 C27 1.494(4) .
C27 C28 1.383(5) .
C27 C32 1.393(5) .
C28 H28 0.9500 .
C28 C29 1.390(5) .
C29 H29 0.9500 .
C29 C30 1.378(5) .
C30 H30 0.9500 .
C30 C31 1.376(6) .
C31 H31 0.9500 .
C31 C32 1.387(5) .
C32 H32 0.9500 .
C33 C34 1.490(4) .
C34 C35 1.389(5) .
C34 C39 1.388(5) .
C35 H35 0.9500 .
C35 C36 1.390(5) .
C36 H36 0.9500 .
C36 C37 1.370(6) .
C37 H37 0.9500 .
C37 C38 1.374(5) .
C38 H38 0.9500 .
C38 C39 1.380(5) .
C39 H39 0.9500 .

loop_
_geom_hbond_atom_site_label_D
_geom_hbond_atom_site_label_H
_geom_hbond_atom_site_label_A
_geom_hbond_distance_DH
_geom_hbond_distance_HA
_geom_hbond_distance_DA
_geom_hbond_angle_DHA
_geom_hbond_site_symmetry_A
O12 H12A O17 0.89 2.19 2.950(4) 143.4 .
O12 H12B O15 0.89 1.90 2.776(3) 168.8 .
O13 H13A O15 0.89 1.97 2.854(3) 172.7 .
O13 H13B O19 0.89 2.18 3.010(4) 155.0 .
O14 H14A O20 0.87 2.12 2.904(4) 148.8 .
O14 H14B O17 0.87 1.90 2.757(4) 169.2 .
O15 H15A O22 0.83(3) 2.06(3) 2.847(4) 160(4) 4_646
O15 H15B O16 0.84(3) 2.02(3) 2.813(4) 159(4) .
O16 H16A O21 0.80(6) 2.03(6) 2.789(5) 158(6) .
O16 H16B O24 0.75(6) 2.20(6) 2.921(5) 163(6) .
O17 H17A O16 0.85 2.03 2.865(5) 166.7 .
O17 H17B O18 0.85 2.09 2.639(15) 121.7 .
O17 H17B O23 0.85 2.26 2.938(5) 136.2 .

loop_
_geom_torsion_atom_site_label_1
_geom_torsion_atom_site_label_2
_geom_torsion_atom_site_label_3
_geom_torsion_atom_site_label_4
_geom_torsion
_geom_torsion_site_symmetry_1
_geom_torsion_site_symmetry_4
Mn1 Mn1 O10 Ca1 131.53(6) 2_656 .
Mn1 Mn1 O10 Ca1 -129.19(7) 2_656 2_656
Mn1 Mn2 O11 Mn3 176.87(10) . .
Mn1 Mn2 O11 Ca1 45.06(8) . .
Mn1 Mn2 O11 Ca1 -53.38(7) . 2_656
Mn1 O1 C6 C1 33.0(3) . .
Mn1 O2 C12 C7 -77.5(3) . .
Mn1 O4 C19 O5 -4.3(4) . .
Mn1 O4 C19 C20 178.55(19) . .
Mn1 O5 C19 O4 9.6(4) 2_656 .
Mn1 O5 C19 C20 -173.26(19) 2_656 .
Mn1 N1 C1 C2 171.8(2) . .
Mn1 N1 C1 C6 -7.7(3) . .
Mn1 N1 C5 C4 -171.3(2) . .
Mn2 Mn1 O10 Mn1 174.757(17) . 2_656
Mn2 Mn1 O10 Ca1 -53.72(7) . .
Mn2 Mn1 O10 Ca1 45.56(7) . 2_656
Mn2 Mn3 O11 Ca1 132.13(15) . .
Mn2 Mn3 O11 Ca1 -127.23(15) . 2_656
Mn2 O1 C6 C1 -78.9(3) . .
Mn2 O2 C12 C7 34.3(3) . .
Mn2 O6 C26 O7 -7.6(4) . .
Mn2 O6 C26 C27 174.23(19) . .
Mn2 O8 C33 O9 8.1(4) . .
Mn2 O8 C33 C34 -174.93(19) . .
Mn2 N2 C7 C8 177.0(2) . .
Mn2 N2 C7 C12 -4.0(3) . .
Mn2 N2 C11 C10 -178.8(2) . .
Mn3 Mn2 O11 Ca1 129.75(15) . 2_656
Mn3 Mn2 O11 Ca1 -131.81(15) . .
Mn3 Mn3 O11 Mn2 175.82(10) 2_656 .
Mn3 Mn3 O11 Ca1 -52.05(7) 2_656 .
Mn3 Mn3 O11 Ca1 48.59(8) 2_656 2_656
Mn3 O3 C18 C13 27.3(3) . .
Mn3 O3 C18 C13 -84.5(3) 2_656 .
Mn3 O7 C26 O6 15.3(4) . .
Mn3 O7 C26 C27 -166.50(19) . .
Mn3 O9 C33 O8 2.2(4) . .
Mn3 O9 C33 C34 -174.79(19) . .
Mn3 N3 C13 C14 172.5(3) . .
Mn3 N3 C13 C18 -5.2(3) . .
Mn3 N3 C17 C16 -170.9(3) . .
Ca1 Mn1 O10 Mn1 129.19(7) 2_656 2_656
Ca1 Mn1 O10 Mn1 -131.53(6) . 2_656
Ca1 Mn1 O10 Ca1 -99.28(14) 2_656 .
Ca1 Mn1 O10 Ca1 99.28(14) . 2_656
Ca1 Mn2 O11 Mn3 131.81(15) . .
Ca1 Mn2 O11 Mn3 -129.75(15) 2_656 .
Ca1 Mn2 O11 Ca1 98.44(11) 2_656 .
Ca1 Mn2 O11 Ca1 -98.44(11) . 2_656
Ca1 Mn3 O11 Mn2 -132.13(15) . .
Ca1 Mn3 O11 Mn2 127.23(15) 2_656 .
Ca1 Mn3 O11 Ca1 100.64(12) . 2_656
Ca1 Mn3 O11 Ca1 -100.64(12) 2_656 .
Ca1 O1 C6 C1 158.61(18) . .
Ca1 O2 C12 C7 160.22(18) 2_656 .
Ca1 O3 C18 C13 154.39(19) . .
O1 Mn1 O10 Mn1 -138.83(6) . 2_656
O1 Mn1 O10 Ca1 91.98(9) . 2_656
O1 Mn1 O10 Ca1 -7.30(9) . .
O1 Mn2 O11 Mn3 140.05(11) . .
O1 Mn2 O11 Ca1 8.25(9) . .
O1 Mn2 O11 Ca1 -90.20(8) . 2_656
O2 Mn1 O10 Mn1 137.91(5) . 2_656
O2 Mn1 O10 Ca1 -90.56(8) . .
O2 Mn1 O10 Ca1 8.72(9) . 2_656
O2 Mn2 O11 Mn3 -136.95(11) . .
O2 Mn2 O11 Ca1 -7.20(9) . 2_656
O2 Mn2 O11 Ca1 91.24(10) . .
O3 Mn3 O11 Mn2 -138.73(11) . .
O3 Mn3 O11 Mn2 138.83(11) 2_656 .
O3 Mn3 O11 Ca1 11.59(9) 2_656 2_656
O3 Mn3 O11 Ca1 94.03(10) . 2_656
O3 Mn3 O11 Ca1 -89.05(9) 2_656 .
O3 Mn3 O11 Ca1 -6.60(10) . .
O4 Mn1 O10 Mn1 50.48(7) . 2_656
O4 Mn1 O10 Ca1 -177.99(8) . .
O4 Mn1 O10 Ca1 -78.71(11) . 2_656
O4 C19 C20 C21 23.8(4) . .
O4 C19 C20 C25 -160.2(3) . .
O5 Mn1 O10 Mn1 -44.49(6) 2_656 2_656
O5 Mn1 O10 Ca1 -173.68(9) 2_656 2_656
O5 Mn1 O10 Ca1 87.04(9) 2_656 .
O5 C19 C20 C21 -153.5(3) . .
O5 C19 C20 C25 22.5(4) . .
O6 Mn2 O11 Mn3 53.88(12) . .
O6 Mn2 O11 Ca1 -176.37(9) . 2_656
O6 Mn2 O11 Ca1 -77.92(10) . .
O6 C26 C27 C28 10.0(4) . .
O6 C26 C27 C32 -173.7(3) . .
O7 Mn3 O11 Mn2 -46.23(12) . .
O7 Mn3 O11 Ca1 85.90(10) . .
O7 Mn3 O11 Ca1 -173.46(9) . 2_656
O7 C26 C27 C28 -168.3(3) . .
O7 C26 C27 C32 8.0(4) . .
O8 Mn2 O11 Mn3 -43.63(11) . .
O8 Mn2 O11 Ca1 86.12(9) . 2_656
O8 Mn2 O11 Ca1 -175.44(9) . .
O8 C33 C34 C35 5.7(4) . .
O8 C33 C34 C39 -170.2(3) . .
O9 Mn3 O11 Mn2 51.83(12) . .
O9 Mn3 O11 Ca1 -176.05(9) . .
O9 Mn3 O11 Ca1 -75.41(10) . 2_656
O9 C33 C34 C35 -177.1(3) . .
O9 C33 C34 C39 6.9(4) . .
N1 Mn1 O10 Mn1 -118.9(5) . 2_656
N1 Mn1 O10 Ca1 111.9(5) . 2_656
N1 Mn1 O10 Ca1 12.7(5) . .
N1 C1 C2 C3 0.6(5) . .
N1 C1 C6 O1 -15.3(4) . .
N2 Mn2 O11 Mn3 -116.6(5) . .
N2 Mn2 O11 Ca1 111.6(5) . .
N2 Mn2 O11 Ca1 13.2(6) . 2_656
N2 C7 C8 C9 2.7(5) . .
N2 C7 C12 O2 -18.6(4) . .
N3 C13 C14 C15 -0.8(5) . .
N3 C13 C18 O3 -13.7(4) . .
C1 N1 C5 C4 0.6(5) . .
C1 C2 C3 C4 1.0(5) . .
C2 C1 C6 O1 165.1(3) . .
C2 C3 C4 C5 -1.7(5) . .
C3 C4 C5 N1 0.9(5) . .
C5 N1 C1 C2 -1.4(4) . .
C5 N1 C1 C6 179.0(3) . .
C6 C1 C2 C3 -179.9(3) . .
C7 N2 C11 C10 -2.2(5) . .
C7 C8 C9 C10 -2.9(5) . .
C8 C7 C12 O2 160.3(3) . .
C8 C9 C10 C11 0.7(5) . .
C9 C10 C11 N2 1.9(5) . .
C11 N2 C7 C8 -0.2(4) . .
C11 N2 C7 C12 178.8(3) . .
C12 C7 C8 C9 -176.2(3) . .
C13 N3 C17 C16 -0.6(5) . .
C13 C14 C15 C16 0.6(6) . .
C14 C13 C18 O3 168.7(3) . .
C14 C15 C16 C17 -0.4(6) . .
C15 C16 C17 N3 0.4(6) . .
C17 N3 C13 C14 0.8(5) . .
C17 N3 C13 C18 -176.9(3) . .
C18 C13 C14 C15 176.7(3) . .
C19 C20 C21 C22 173.8(3) . .
C19 C20 C25 C24 -175.5(3) . .
C20 C21 C22 C23 1.3(5) . .
C21 C20 C25 C24 0.6(5) . .
C21 C22 C23 C24 1.1(5) . .
C22 C23 C24 C25 -2.7(5) . .
C23 C24 C25 C20 1.9(5) . .
C25 C20 C21 C22 -2.1(5) . .
C26 C27 C28 C29 175.2(3) . .
C26 C27 C32 C31 -176.2(3) . .
C27 C28 C29 C30 1.0(5) . .
C28 C27 C32 C31 0.2(5) . .
C28 C29 C30 C31 -0.1(6) . .
C29 C30 C31 C32 -0.8(6) . .
C30 C31 C32 C27 0.8(6) . .
C32 C27 C28 C29 -1.1(5) . .
C33 C34 C35 C36 -174.7(3) . .
C33 C34 C39 C38 174.0(3) . .
C34 C35 C36 C37 0.0(6) . .
C35 C34 C39 C38 -2.0(5) . .
C35 C36 C37 C38 -0.8(6) . .
C36 C37 C38 C39 0.2(6) . .
C37 C38 C39 C34 1.2(6) . .
C39 C34 C35 C36 1.3(5) . .
